data_1004072
loop_
_publ_author_name
'Wignacourt, J P'
'Mairesse, G'
'Abraham, F'

_publ_section_title
;
Potassium Tetrabromoindate(III), K (In Br~4~)
;
_journal_coden_ASTM ACSCEE
_journal_name_full 'Acta Crystallographica C (39,1983-)'
_journal_page_first 2006
_journal_page_last 2007
_journal_volume 40
_journal_year 1984
_chemical_formula_structural 'K (In Br4)'
_chemical_formula_sum 'Br4 In K'
_chemical_name_systematic 'Potassium tetrabromoindate'
_space_group_IT_number 52
_symmetry_cell_setting orthorhombic
_symmetry_Int_Tables_number 52
_symmetry_space_group_name_Hall '-P 2a 2bc'
_symmetry_space_group_name_H-M 'P n n a'
_cell_angle_alpha 90
_cell_angle_beta 90
_cell_angle_gamma 90
_cell_formula_units_Z 4
_cell_length_a 7.891(12)
_cell_length_b 10.390(5)
_cell_length_c 10.390(5)
_cell_volume 851.9
_exptl_crystal_density_meas 3.63
_refine_ls_R_factor_all 0.052
_cod_database_code 1004072

loop_
_symmetry_equiv_pos_as_xyz
x,y,z
1/2-x,-y,z
x,1/2-y,1/2-z
1/2-x,1/2+y,1/2-z
-x,-y,-z
1/2+x,y,-z
-x,1/2+y,1/2+z
1/2+x,1/2-y,1/2+z

loop_
_atom_site_label
_atom_site_type_symbol
_atom_site_symmetry_multiplicity
_atom_site_Wyckoff_symbol
_atom_site_fract_x
_atom_site_fract_y
_atom_site_fract_z
_atom_site_occupancy
_atom_site_attached_hydrogens
_atom_site_calc_flag
In1 In3+ 4 e 0.25 0. 0.1808(1) 1. 0 d
Br1 Br1- 8 e 0.3428(2) 0.1875(2) 0.0486(2) 1. 0 d
Br2 Br1- 8 e -0.0018(2) 0.0544(1) 0.3197(2) 1. 0 d
K1 K1+ 4 d 0.6792(6) 0.25 0.25 1. 0 d

loop_
_atom_type_symbol
_atom_type_oxidation_number
In3+ 3.000
Br1- -1.000
K1+ 1.000
